data_7064265
loop_
_publ_author_name
'Verma, Satyendra'
'Nath, Jitendra'
'Baruah, Jubaraj B.'

_publ_section_title
;
 See-saw Ni(ii) thiosemicarbazones: energy and photophysical properties
;
_journal_issue 11
_journal_name_full 'New Journal of Chemistry'
_journal_page_first 4884
_journal_page_last 4895
_journal_paper_doi 10.1039/D5NJ04119H
_journal_volume 50
_journal_year 2026
_chemical_formula_sum 'C46 H36 N6 Ni O2 S2'
_chemical_formula_weight 827.64
_space_group_crystal_system orthorhombic
_space_group_IT_number 61
_space_group_name_Hall '-P 2ac 2ab'
_space_group_name_H-M_alt 'P b c a'
_atom_sites_solution_hydrogens geom
_audit_creation_method SHELXL-2019/1
_audit_update_record
;
2025-06-08 deposited with the CCDC.	2026-02-16 downloaded from the CCDC.
;
_cell_angle_alpha 90
_cell_angle_beta 90
_cell_angle_gamma 90
_cell_formula_units_Z 8
_cell_length_a 11.0335(4)
_cell_length_b 21.1887(8)
_cell_length_c 33.5173(13)
_cell_measurement_reflns_used 9917
_cell_measurement_temperature 297(2)
_cell_measurement_theta_max 20.91
_cell_measurement_theta_min 2.17
_cell_volume 7835.9(5)
_computing_cell_refinement 'Bruker SAINT'
_computing_data_collection 'Bruker APEX2'
_computing_data_reduction 'Bruker SAINT'
_computing_molecular_graphics 'Bruker SHELXTL'
_computing_publication_material 'Bruker SHELXTL'
_computing_structure_refinement 'SHELXL-2014 (Sheldrick 2014)'
_computing_structure_solution 'SHELXS-97 (Sheldrick 2008)'
_diffrn_ambient_temperature 297(2)
_diffrn_measured_fraction_theta_full 0.999
_diffrn_measured_fraction_theta_max 0.999
_diffrn_measurement_device_type 'Bruker APEX-II CCD'
_diffrn_measurement_method '\f and \w scans'
_diffrn_radiation_type MoK\a
_diffrn_radiation_wavelength 0.71073
_diffrn_reflns_av_R_equivalents 0.1290
_diffrn_reflns_av_unetI/netI 0.0798
_diffrn_reflns_Laue_measured_fraction_full 0.999
_diffrn_reflns_Laue_measured_fraction_max 0.999
_diffrn_reflns_limit_h_max 13
_diffrn_reflns_limit_h_min -13
_diffrn_reflns_limit_k_max 25
_diffrn_reflns_limit_k_min -25
_diffrn_reflns_limit_l_max 39
_diffrn_reflns_limit_l_min -39
_diffrn_reflns_number 123998
_diffrn_reflns_point_group_measured_fraction_full 0.999
_diffrn_reflns_point_group_measured_fraction_max 0.999
_diffrn_reflns_theta_full 24.998
_diffrn_reflns_theta_max 24.998
_diffrn_reflns_theta_min 1.922
_exptl_absorpt_coefficient_mu 0.650
_exptl_absorpt_correction_type none
_exptl_absorpt_process_details none
_exptl_crystal_colour black
_exptl_crystal_density_diffrn 1.403
_exptl_crystal_description needle
_exptl_crystal_F_000 3440
_exptl_crystal_size_max 0.29
_exptl_crystal_size_mid 0.28
_exptl_crystal_size_min 0.27
_refine_diff_density_max 0.552
_refine_diff_density_min -0.419
_refine_diff_density_rms 0.067
_refine_ls_extinction_method none
_refine_ls_goodness_of_fit_ref 1.036
_refine_ls_hydrogen_treatment constr
_refine_ls_matrix_type full
_refine_ls_number_parameters 516
_refine_ls_number_reflns 6884
_refine_ls_number_restraints 2
_refine_ls_restrained_S_all 1.042
_refine_ls_R_factor_all 0.1175
_refine_ls_R_factor_gt 0.0611
_refine_ls_shift/su_max 0.001
_refine_ls_shift/su_mean 0.000
_refine_ls_structure_factor_coef Fsqd
_refine_ls_weighting_details 'w=1/[\s^2^(Fo^2^)+(0.0483P)^2^+12.9065P] where P=(Fo^2^+2Fc^2^)/3'
_refine_ls_weighting_scheme calc
_refine_ls_wR_factor_gt 0.1314
_refine_ls_wR_factor_ref 0.1519
_reflns_Friedel_coverage 0.000
_reflns_number_gt 4206
_reflns_number_total 6884
_reflns_threshold_expression 'I > 2\s(I)'
_cod_data_source_file d5nj04119h3.cif
_cod_data_source_block 3OCH3_NiATU
_cod_depositor_comments 'Adding full bibliography for 7064265--7064267.cif.'
_cod_database_code 7064265
_shelx_shelxl_version_number 2019/1
_shelx_space_group_comment
;
The symmetry employed for this shelxl refinement is uniquely defined
by the following loop, which should always be used as a source of
symmetry information in preference to the above space-group names.
They are only intended as comments.
;

loop_
_space_group_symop_operation_xyz
'x, y, z'
'-x+1/2, -y, z+1/2'
'-x, y+1/2, -z+1/2'
'x+1/2, -y+1/2, -z'
'-x, -y, -z'
'x-1/2, y, -z-1/2'
'x, -y-1/2, z-1/2'
'-x-1/2, y-1/2, z'

loop_
_atom_site_label
_atom_site_type_symbol
_atom_site_fract_x
_atom_site_fract_y
_atom_site_fract_z
_atom_site_U_iso_or_equiv
_atom_site_adp_type
_atom_site_occupancy
_atom_site_site_symmetry_order
_atom_site_calc_flag
_atom_site_refinement_flags_posn
_atom_site_refinement_flags_adp
_atom_site_refinement_flags_occupancy
_atom_site_disorder_assembly
_atom_site_disorder_group
Ni1 Ni 0.59774(5) 0.74248(3) 0.33391(2) 0.03583(18) Uani 1 1 d . . . . .
S2 S 0.44941(10) 0.74812(6) 0.29247(3) 0.0470(3) Uani 1 1 d . . . . .
S1 S 0.71944(11) 0.76507(7) 0.28598(3) 0.0488(3) Uani 1 1 d . . . . .
N4 N 0.4738(3) 0.73929(16) 0.37399(9) 0.0332(8) Uani 1 1 d . . . . .
N5 N 0.3633(3) 0.70976(17) 0.36344(10) 0.0384(9) Uani 1 1 d . . . . .
N1 N 0.7430(3) 0.72514(17) 0.36369(10) 0.0350(9) Uani 1 1 d . . . . .
N2 N 0.8481(3) 0.76076(17) 0.35457(10) 0.0392(9) Uani 1 1 d . . . . .
N3 N 0.9310(3) 0.81635(19) 0.30093(11) 0.0467(10) Uani 1 1 d . . . . .
H3 H 0.916072 0.828195 0.276880 0.056 Uiso 1 1 calc R U . . .
N6 N 0.2440(3) 0.68980(19) 0.30794(11) 0.0484(11) Uani 1 1 d . . . . .
H6 H 0.235955 0.699249 0.283124 0.058 Uiso 1 1 calc R U . . .
O1 O 1.2934(3) 0.9231(2) 0.27223(12) 0.0834(13) Uani 1 1 d . . . . .
C24 C 0.5786(4) 0.7907(2) 0.47126(12) 0.0372(11) Uani 1 1 d . . . . .
C38 C 0.4697(4) 0.7633(2) 0.40939(12) 0.0367(11) Uani 1 1 d . . . . .
H38 H 0.399142 0.756287 0.423894 0.044 Uiso 1 1 calc R U . . .
C37 C 0.5642(4) 0.8004(2) 0.42916(12) 0.0357(11) Uani 1 1 d . . . . .
C36 C 0.6332(4) 0.8464(2) 0.40906(13) 0.0372(11) Uani 1 1 d . . . . .
C17 C 1.0429(4) 0.8371(2) 0.31585(13) 0.0394(11) Uani 1 1 d . . . . .
C39 C 0.3463(4) 0.7130(2) 0.32513(13) 0.0397(11) Uani 1 1 d . . . . .
C16 C 0.8417(4) 0.7807(2) 0.31776(13) 0.0389(11) Uani 1 1 d . . . . .
C15 C 0.7627(4) 0.6827(2) 0.39012(13) 0.0378(11) Uani 1 1 d . . . . .
H15 H 0.840257 0.680429 0.400934 0.045 Uiso 1 1 calc R U . . .
C40 C 0.1496(4) 0.6533(2) 0.32345(14) 0.0435(12) Uani 1 1 d . . . . .
C35 C 0.6118(4) 0.8657(2) 0.36877(13) 0.0429(11) Uani 1 1 d . . . . .
H35 H 0.546170 0.849060 0.354879 0.051 Uiso 1 1 calc R U . . .
C1 C 0.5947(4) 0.6055(2) 0.37768(14) 0.0433(12) Uani 1 1 d . . . . .
C25 C 0.5075(4) 0.7481(2) 0.49405(13) 0.0474(12) Uani 1 1 d . . . . .
H25 H 0.449823 0.723297 0.481247 0.057 Uiso 1 1 calc R U . . .
C19 C 1.2266(4) 0.8930(2) 0.30194(15) 0.0509(13) Uani 1 1 d . . . . .
C14 C 0.6730(4) 0.6376(2) 0.40455(13) 0.0390(11) Uani 1 1 d . . . . .
C13 C 0.6674(4) 0.6250(2) 0.44570(14) 0.0460(12) Uani 1 1 d . . . . .
C29 C 0.6701(4) 0.8256(2) 0.49203(14) 0.0472(13) Uani 1 1 d . . . . .
C31 C 0.7291(4) 0.8780(2) 0.43005(14) 0.0475(12) Uani 1 1 d . . . . .
C8 C 0.5706(5) 0.5871(2) 0.46100(15) 0.0495(13) Uani 1 1 d . . . . .
C6 C 0.4965(4) 0.5678(2) 0.39375(16) 0.0483(13) Uani 1 1 d . . . . .
C2 C 0.6095(5) 0.6062(2) 0.33568(14) 0.0496(12) Uani 1 1 d . . . . .
H2 H 0.673123 0.628748 0.324383 0.060 Uiso 1 1 calc R U . . .
C34 C 0.6860(5) 0.9081(2) 0.35044(15) 0.0529(13) Uani 1 1 d . . . . .
H34 H 0.671125 0.919292 0.324067 0.063 Uiso 1 1 calc R U . . .
C18 C 1.1166(4) 0.8692(2) 0.28980(14) 0.0479(12) Uani 1 1 d . . . . .
H18 H 1.091807 0.874983 0.263535 0.058 Uiso 1 1 calc R U . . .
C20 C 1.2657(4) 0.8842(2) 0.34056(15) 0.0554(14) Uani 1 1 d . . . . .
H20 H 1.339672 0.900310 0.349081 0.066 Uiso 1 1 calc R U . . .
C41 C 0.1564(4) 0.6236(2) 0.35987(14) 0.0515(13) Uani 1 1 d . . . . .
H41 H 0.224051 0.629134 0.376055 0.062 Uiso 1 1 calc R U . . .
C7 C 0.4856(5) 0.5621(2) 0.43443(17) 0.0552(14) Uani 1 1 d . . . . .
H7 H 0.418947 0.540761 0.444700 0.066 Uiso 1 1 calc R U . . .
C33 C 0.7846(5) 0.9352(2) 0.37067(17) 0.0609(15) Uani 1 1 d . . . . .
H33 H 0.835895 0.962959 0.357366 0.073 Uiso 1 1 calc R U . . .
C26 C 0.5218(5) 0.7427(3) 0.53389(14) 0.0558(14) Uani 1 1 d . . . . .
H26 H 0.472857 0.714846 0.548028 0.067 Uiso 1 1 calc R U . . .
C45 C 0.0483(5) 0.6447(3) 0.30022(16) 0.0592(15) Uani 1 1 d . . . . .
H45 H 0.042755 0.664979 0.275673 0.071 Uiso 1 1 calc R U . . .
C22 C 1.0808(4) 0.8281(2) 0.35475(14) 0.0516(13) Uani 1 1 d . . . . .
H22 H 1.031865 0.806950 0.372967 0.062 Uiso 1 1 calc R U . . .
C12 C 0.7521(5) 0.6486(3) 0.47349(15) 0.0612(15) Uani 1 1 d . . . . .
H12 H 0.813315 0.675325 0.464604 0.073 Uiso 1 1 calc R U . . .
C3 C 0.5311(5) 0.5741(2) 0.31176(16) 0.0596(15) Uani 1 1 d . . . . .
H3A H 0.541911 0.575495 0.284254 0.072 Uiso 1 1 calc R U . . .
C30 C 0.7433(5) 0.8667(3) 0.47068(15) 0.0575(14) Uani 1 1 d . . . . .
H30 H 0.804814 0.887804 0.484178 0.069 Uiso 1 1 calc R U . . .
C32 C 0.8052(5) 0.9211(3) 0.40933(16) 0.0616(15) Uani 1 1 d . . . . .
H32 H 0.869909 0.939757 0.422591 0.074 Uiso 1 1 calc R U . . .
C21 C 1.1927(4) 0.8512(3) 0.36600(15) 0.0572(14) Uani 1 1 d . . . . .
H21 H 1.219460 0.843964 0.391909 0.069 Uiso 1 1 calc R U . . .
C5 C 0.4183(5) 0.5363(2) 0.36669(19) 0.0614(15) Uani 1 1 d . . . . .
H5 H 0.353599 0.512912 0.376547 0.074 Uiso 1 1 calc R U . . .
C27 C 0.6089(5) 0.7784(3) 0.55444(15) 0.0620(15) Uani 1 1 d . . . . .
H27 H 0.616679 0.774788 0.581978 0.074 Uiso 1 1 calc R U . . .
C43 C -0.0389(5) 0.5772(3) 0.3489(2) 0.0725(18) Uani 1 1 d . . . . .
H43 H -0.102574 0.551838 0.357496 0.087 Uiso 1 1 calc R U . . .
C28 C 0.6814(5) 0.8179(3) 0.53372(15) 0.0592(15) Uani 1 1 d . . . . .
H28 H 0.740443 0.840691 0.547295 0.071 Uiso 1 1 calc R U . . .
C9 C 0.5646(6) 0.5757(2) 0.50288(16) 0.0654(16) Uani 1 1 d . . . . .
H9 H 0.499536 0.553097 0.513196 0.079 Uiso 1 1 calc R U . . .
C44 C -0.0439(5) 0.6070(3) 0.3126(2) 0.0747(18) Uani 1 1 d . . . . .
H44 H -0.111251 0.601335 0.296336 0.090 Uiso 1 1 calc R U . . .
C4 C 0.4361(6) 0.5395(3) 0.32720(19) 0.0696(17) Uani 1 1 d . . . . .
H4 H 0.383860 0.518324 0.310047 0.083 Uiso 1 1 calc R U . . .
O2 O 0.0871(5) 0.5563(2) 0.40898(15) 0.1150(18) Uani 1 1 d D . . . .
C11 C 0.7469(6) 0.6334(3) 0.51312(15) 0.0751(18) Uani 1 1 d . . . . .
H11 H 0.807189 0.647412 0.530358 0.090 Uiso 1 1 calc R U . . .
C10 C 0.6513(6) 0.5969(3) 0.52783(16) 0.0784(19) Uani 1 1 d . . . . .
H10 H 0.647503 0.587250 0.554866 0.094 Uiso 1 1 calc R U . . .
C23 C 1.3966(6) 0.9557(3) 0.2836(2) 0.107(3) Uani 1 1 d . . . . .
H23A H 1.430893 0.976482 0.260800 0.161 Uiso 1 1 calc R U . . .
H23B H 1.454633 0.926658 0.294482 0.161 Uiso 1 1 calc R U . . .
H23C H 1.375778 0.986551 0.303437 0.161 Uiso 1 1 calc R U . . .
C46 C -0.0042(10) 0.5173(5) 0.4278(3) 0.185(5) Uani 1 1 d D . . . .
H46A H -0.052888 0.497473 0.407611 0.277 Uiso 1 1 calc R U . . .
H46B H -0.054826 0.543077 0.444436 0.277 Uiso 1 1 calc R U . . .
H46C H 0.034472 0.485540 0.443718 0.277 Uiso 1 1 calc R U . . .
C42 C 0.0618(6) 0.5854(3) 0.37224(17) 0.0661(16) Uani 1 1 d D . . . .

loop_
_atom_site_aniso_label
_atom_site_aniso_U_11
_atom_site_aniso_U_22
_atom_site_aniso_U_33
_atom_site_aniso_U_23
_atom_site_aniso_U_13
_atom_site_aniso_U_12
Ni1 0.0321(3) 0.0480(4) 0.0274(3) 0.0009(3) 0.0013(2) -0.0029(3)
S2 0.0378(6) 0.0720(9) 0.0312(6) 0.0073(6) -0.0014(5) -0.0047(6)
S1 0.0407(7) 0.0774(9) 0.0283(6) -0.0002(6) 0.0022(5) -0.0114(7)
N4 0.032(2) 0.039(2) 0.029(2) 0.0016(17) -0.0031(15) -0.0028(17)
N5 0.035(2) 0.050(2) 0.030(2) -0.0045(18) -0.0025(17) -0.0068(18)
N1 0.036(2) 0.041(2) 0.0275(19) -0.0018(17) 0.0025(17) -0.0028(17)
N2 0.036(2) 0.047(2) 0.034(2) 0.0040(18) 0.0007(17) -0.0072(19)
N3 0.041(2) 0.070(3) 0.028(2) 0.007(2) -0.0023(18) -0.018(2)
N6 0.043(2) 0.069(3) 0.034(2) 0.002(2) -0.0086(19) -0.015(2)
O1 0.064(3) 0.103(3) 0.083(3) 0.009(2) 0.007(2) -0.039(2)
C24 0.038(3) 0.041(3) 0.032(2) -0.009(2) 0.001(2) 0.001(2)
C38 0.034(2) 0.046(3) 0.030(2) -0.002(2) 0.0019(19) -0.003(2)
C37 0.031(2) 0.040(3) 0.036(3) -0.007(2) 0.003(2) 0.002(2)
C36 0.033(3) 0.038(3) 0.041(3) -0.004(2) 0.004(2) 0.003(2)
C17 0.041(3) 0.045(3) 0.032(3) -0.002(2) 0.005(2) 0.001(2)
C39 0.035(3) 0.046(3) 0.038(3) -0.003(2) -0.002(2) -0.001(2)
C16 0.033(3) 0.046(3) 0.038(3) 0.000(2) 0.005(2) -0.001(2)
C15 0.034(3) 0.043(3) 0.037(3) 0.001(2) 0.000(2) -0.001(2)
C40 0.034(3) 0.051(3) 0.045(3) -0.012(2) 0.002(2) -0.004(2)
C35 0.046(3) 0.042(3) 0.041(3) -0.002(2) -0.001(2) 0.002(2)
C1 0.044(3) 0.036(3) 0.050(3) 0.004(2) -0.001(2) 0.004(2)
C25 0.046(3) 0.056(3) 0.040(3) -0.002(2) -0.001(2) -0.004(3)
C19 0.046(3) 0.052(3) 0.054(3) 0.002(3) 0.010(3) -0.016(3)
C14 0.041(3) 0.036(3) 0.040(3) 0.006(2) 0.001(2) 0.004(2)
C13 0.048(3) 0.042(3) 0.048(3) 0.006(2) 0.005(2) -0.005(2)
C29 0.049(3) 0.054(3) 0.039(3) -0.008(2) -0.004(2) -0.008(3)
C31 0.042(3) 0.050(3) 0.051(3) -0.004(2) -0.007(2) -0.006(2)
C8 0.057(3) 0.036(3) 0.055(3) 0.011(2) 0.007(3) -0.001(2)
C6 0.049(3) 0.037(3) 0.059(3) 0.003(3) -0.004(3) -0.002(2)
C2 0.056(3) 0.045(3) 0.048(3) -0.003(2) -0.004(3) -0.004(3)
C34 0.062(4) 0.046(3) 0.050(3) 0.009(3) -0.001(3) -0.003(3)
C18 0.048(3) 0.057(3) 0.038(3) 0.003(2) 0.002(2) -0.006(3)
C20 0.034(3) 0.066(4) 0.066(4) -0.007(3) -0.003(3) -0.005(3)
C41 0.047(3) 0.062(4) 0.046(3) -0.006(3) 0.003(2) -0.017(3)
C7 0.047(3) 0.041(3) 0.077(4) 0.009(3) 0.012(3) -0.003(2)
C33 0.056(4) 0.054(3) 0.073(4) 0.008(3) 0.009(3) -0.016(3)
C26 0.062(3) 0.071(4) 0.034(3) 0.002(3) 0.003(2) -0.002(3)
C45 0.044(3) 0.075(4) 0.059(4) -0.007(3) -0.009(3) -0.009(3)
C22 0.041(3) 0.075(4) 0.039(3) 0.003(3) 0.006(2) -0.008(3)
C12 0.075(4) 0.060(4) 0.048(3) 0.007(3) 0.002(3) -0.012(3)
C3 0.081(4) 0.046(3) 0.051(3) -0.006(3) -0.011(3) -0.003(3)
C30 0.052(3) 0.066(4) 0.055(3) -0.010(3) -0.015(3) -0.014(3)
C32 0.056(4) 0.068(4) 0.061(4) 0.008(3) -0.010(3) -0.024(3)
C21 0.048(3) 0.079(4) 0.044(3) 0.001(3) -0.009(3) -0.001(3)
C5 0.046(3) 0.045(3) 0.093(5) 0.005(3) -0.009(3) -0.009(3)
C27 0.083(4) 0.071(4) 0.032(3) -0.002(3) -0.002(3) 0.004(3)
C43 0.036(3) 0.075(4) 0.106(5) -0.029(4) 0.018(4) -0.020(3)
C28 0.069(4) 0.069(4) 0.040(3) -0.009(3) -0.017(3) -0.010(3)
C9 0.089(5) 0.051(4) 0.056(4) 0.013(3) 0.021(3) -0.010(3)
C44 0.043(4) 0.090(5) 0.091(5) -0.016(4) -0.009(3) -0.003(3)
C4 0.082(4) 0.053(4) 0.074(4) -0.011(3) -0.027(4) -0.009(3)
O2 0.137(5) 0.115(4) 0.093(4) 0.004(3) 0.023(3) -0.068(3)
C11 0.100(5) 0.084(4) 0.042(3) 0.003(3) -0.007(3) -0.027(4)
C10 0.123(6) 0.077(4) 0.035(3) 0.009(3) 0.001(4) -0.023(4)
C23 0.070(5) 0.127(6) 0.125(6) 0.004(5) 0.005(4) -0.052(5)
C46 0.235(11) 0.162(9) 0.158(9) -0.005(7) 0.083(8) -0.120(9)
C42 0.077(4) 0.073(4) 0.048(4) -0.008(3) 0.019(3) -0.023(3)

loop_
_atom_type_symbol
_atom_type_description
_atom_type_scat_dispersion_real
_atom_type_scat_dispersion_imag
_atom_type_scat_source
C C 0.0033 0.0016 'International Tables Vol C Tables 4.2.6.8 and 6.1.1.4'
H H 0.0000 0.0000 'International Tables Vol C Tables 4.2.6.8 and 6.1.1.4'
N N 0.0061 0.0033 'International Tables Vol C Tables 4.2.6.8 and 6.1.1.4'
Ni Ni 0.3393 1.1124 'International Tables Vol C Tables 4.2.6.8 and 6.1.1.4'
O O 0.0106 0.0060 'International Tables Vol C Tables 4.2.6.8 and 6.1.1.4'
S S 0.1246 0.1234 'International Tables Vol C Tables 4.2.6.8 and 6.1.1.4'

loop_
_geom_angle_atom_site_label_1
_geom_angle_atom_site_label_2
_geom_angle_atom_site_label_3
_geom_angle
_geom_angle_site_symmetry_1
_geom_angle_site_symmetry_3
_geom_angle_publ_flag
N4 Ni1 N1 102.96(14) . . ?
N4 Ni1 S1 167.79(11) . . ?
N1 Ni1 S1 84.82(11) . . ?
N4 Ni1 S2 84.92(10) . . ?
N1 Ni1 S2 168.57(11) . . ?
S1 Ni1 S2 88.86(5) . . ?
C39 S2 Ni1 93.87(15) . . ?
C16 S1 Ni1 93.95(15) . . ?
C38 N4 N5 112.0(3) . . ?
C38 N4 Ni1 130.8(3) . . ?
N5 N4 Ni1 117.1(2) . . ?
C39 N5 N4 110.4(3) . . ?
C15 N1 N2 112.6(4) . . ?
C15 N1 Ni1 129.4(3) . . ?
N2 N1 Ni1 117.9(3) . . ?
C16 N2 N1 109.4(3) . . ?
C16 N3 C17 131.4(4) . . ?
C16 N3 H3 114.3 . . ?
C17 N3 H3 114.3 . . ?
C39 N6 C40 131.4(4) . . ?
C39 N6 H6 114.3 . . ?
C40 N6 H6 114.3 . . ?
C23 O1 C19 117.8(5) . . ?
C25 C24 C29 117.2(4) . . ?
C25 C24 C37 124.0(4) . . ?
C29 C24 C37 118.8(4) . . ?
N4 C38 C37 127.1(4) . . ?
N4 C38 H38 116.5 . . ?
C37 C38 H38 116.5 . . ?
C36 C37 C24 120.7(4) . . ?
C36 C37 C38 122.7(4) . . ?
C24 C37 C38 116.5(4) . . ?
C37 C36 C35 124.1(4) . . ?
C37 C36 C31 119.1(4) . . ?
C35 C36 C31 116.8(4) . . ?
C18 C17 C22 119.3(4) . . ?
C18 C17 N3 116.7(4) . . ?
C22 C17 N3 124.0(4) . . ?
N5 C39 N6 121.3(4) . . ?
N5 C39 S2 123.2(3) . . ?
N6 C39 S2 115.4(3) . . ?
N2 C16 N3 122.1(4) . . ?
N2 C16 S1 123.7(3) . . ?
N3 C16 S1 114.2(3) . . ?
N1 C15 C14 125.0(4) . . ?
N1 C15 H15 117.5 . . ?
C14 C15 H15 117.5 . . ?
C45 C40 C41 119.1(5) . . ?
C45 C40 N6 117.9(5) . . ?
C41 C40 N6 122.9(4) . . ?
C34 C35 C36 121.0(5) . . ?
C34 C35 H35 119.5 . . ?
C36 C35 H35 119.5 . . ?
C2 C1 C14 123.7(4) . . ?
C2 C1 C6 117.4(4) . . ?
C14 C1 C6 118.8(4) . . ?
C26 C25 C24 121.4(5) . . ?
C26 C25 H25 119.3 . . ?
C24 C25 H25 119.3 . . ?
C18 C19 C20 120.3(5) . . ?
C18 C19 O1 115.0(4) . . ?
C20 C19 O1 124.6(5) . . ?
C13 C14 C1 120.3(4) . . ?
C13 C14 C15 118.7(4) . . ?
C1 C14 C15 121.1(4) . . ?
C14 C13 C12 123.4(4) . . ?
C14 C13 C8 119.4(5) . . ?
C12 C13 C8 117.2(5) . . ?
C30 C29 C28 122.1(5) . . ?
C30 C29 C24 119.0(4) . . ?
C28 C29 C24 118.9(5) . . ?
C30 C31 C32 121.5(5) . . ?
C30 C31 C36 118.8(4) . . ?
C32 C31 C36 119.7(4) . . ?
C7 C8 C9 122.1(5) . . ?
C7 C8 C13 119.0(5) . . ?
C9 C8 C13 118.9(5) . . ?
C7 C6 C5 122.6(5) . . ?
C7 C6 C1 118.9(5) . . ?
C5 C6 C1 118.5(5) . . ?
C3 C2 C1 120.5(5) . . ?
C3 C2 H2 119.8 . . ?
C1 C2 H2 119.8 . . ?
C35 C34 C33 121.2(5) . . ?
C35 C34 H34 119.4 . . ?
C33 C34 H34 119.4 . . ?
C17 C18 C19 121.0(5) . . ?
C17 C18 H18 119.5 . . ?
C19 C18 H18 119.5 . . ?
C21 C20 C19 118.2(5) . . ?
C21 C20 H20 120.9 . . ?
C19 C20 H20 120.9 . . ?
C40 C41 C42 119.5(5) . . ?
C40 C41 H41 120.3 . . ?
C42 C41 H41 120.3 . . ?
C6 C7 C8 122.7(5) . . ?
C6 C7 H7 118.7 . . ?
C8 C7 H7 118.7 . . ?
C32 C33 C34 120.2(5) . . ?
C32 C33 H33 119.9 . . ?
C34 C33 H33 119.9 . . ?
C25 C26 C27 121.4(5) . . ?
C25 C26 H26 119.3 . . ?
C27 C26 H26 119.3 . . ?
C44 C45 C40 120.9(5) . . ?
C44 C45 H45 119.6 . . ?
C40 C45 H45 119.6 . . ?
C21 C22 C17 118.6(5) . . ?
C21 C22 H22 120.7 . . ?
C17 C22 H22 120.7 . . ?
C11 C12 C13 121.9(5) . . ?
C11 C12 H12 119.0 . . ?
C13 C12 H12 119.0 . . ?
C2 C3 C4 121.8(5) . . ?
C2 C3 H3A 119.1 . . ?
C4 C3 H3A 119.1 . . ?
C29 C30 C31 123.2(5) . . ?
C29 C30 H30 118.4 . . ?
C31 C30 H30 118.4 . . ?
C33 C32 C31 120.9(5) . . ?
C33 C32 H32 119.6 . . ?
C31 C32 H32 119.6 . . ?
C20 C21 C22 122.6(5) . . ?
C20 C21 H21 118.7 . . ?
C22 C21 H21 118.7 . . ?
C4 C5 C6 121.2(5) . . ?
C4 C5 H5 119.4 . . ?
C6 C5 H5 119.4 . . ?
C28 C27 C26 119.2(5) . . ?
C28 C27 H27 120.4 . . ?
C26 C27 H27 120.4 . . ?
C42 C43 C44 118.7(5) . . ?
C42 C43 H43 120.6 . . ?
C44 C43 H43 120.6 . . ?
C27 C28 C29 121.9(5) . . ?
C27 C28 H28 119.0 . . ?
C29 C28 H28 119.0 . . ?
C10 C9 C8 121.4(5) . . ?
C10 C9 H9 119.3 . . ?
C8 C9 H9 119.3 . . ?
C45 C44 C43 120.8(6) . . ?
C45 C44 H44 119.6 . . ?
C43 C44 H44 119.6 . . ?
C5 C4 C3 120.6(5) . . ?
C5 C4 H4 119.7 . . ?
C3 C4 H4 119.7 . . ?
C42 O2 C46 119.6(6) . . ?
C12 C11 C10 120.3(6) . . ?
C12 C11 H11 119.8 . . ?
C10 C11 H11 119.8 . . ?
C9 C10 C11 120.1(5) . . ?
C9 C10 H10 120.0 . . ?
C11 C10 H10 120.0 . . ?
O1 C23 H23A 109.5 . . ?
O1 C23 H23B 109.5 . . ?
H23A C23 H23B 109.5 . . ?
O1 C23 H23C 109.5 . . ?
H23A C23 H23C 109.5 . . ?
H23B C23 H23C 109.5 . . ?
O2 C46 H46A 109.5 . . ?
O2 C46 H46B 109.5 . . ?
H46A C46 H46B 109.5 . . ?
O2 C46 H46C 109.5 . . ?
H46A C46 H46C 109.5 . . ?
H46B C46 H46C 109.5 . . ?
C43 C42 C41 121.0(6) . . ?
C43 C42 O2 127.3(6) . . ?
C41 C42 O2 111.7(5) . . ?

loop_
_geom_bond_atom_site_label_1
_geom_bond_atom_site_label_2
_geom_bond_distance
_geom_bond_site_symmetry_2
_geom_bond_publ_flag
Ni1 N4 1.918(3) . ?
Ni1 N1 1.923(4) . ?
Ni1 S1 2.1480(12) . ?
Ni1 S2 2.1499(12) . ?
S2 C39 1.746(5) . ?
S1 C16 1.751(4) . ?
N4 C38 1.292(5) . ?
N4 N5 1.415(5) . ?
N5 C39 1.299(5) . ?
N1 C15 1.282(5) . ?
N1 N2 1.417(5) . ?
N2 C16 1.306(5) . ?
N3 C16 1.363(5) . ?
N3 C17 1.403(5) . ?
N3 H3 0.8600 . ?
N6 C39 1.359(5) . ?
N6 C40 1.398(6) . ?
N6 H6 0.8600 . ?
O1 C23 1.385(6) . ?
O1 C19 1.394(5) . ?
C24 C25 1.420(6) . ?
C24 C29 1.432(6) . ?
C24 C37 1.435(6) . ?
C38 C37 1.464(6) . ?
C38 H38 0.9300 . ?
C37 C36 1.408(6) . ?
C36 C35 1.431(6) . ?
C36 C31 1.437(6) . ?
C17 C18 1.374(6) . ?
C17 C22 1.382(6) . ?
C15 C14 1.458(6) . ?
C15 H15 0.9300 . ?
C40 C45 1.375(6) . ?
C40 C41 1.375(6) . ?
C35 C34 1.362(6) . ?
C35 H35 0.9300 . ?
C1 C2 1.417(6) . ?
C1 C14 1.421(6) . ?
C1 C6 1.449(6) . ?
C25 C26 1.350(6) . ?
C25 H25 0.9300 . ?
C19 C18 1.375(6) . ?
C19 C20 1.377(6) . ?
C14 C13 1.406(6) . ?
C13 C12 1.411(7) . ?
C13 C8 1.431(6) . ?
C29 C30 1.387(7) . ?
C29 C28 1.413(6) . ?
C31 C30 1.391(6) . ?
C31 C32 1.421(7) . ?
C8 C7 1.397(7) . ?
C8 C9 1.426(7) . ?
C6 C7 1.374(7) . ?
C6 C5 1.419(7) . ?
C2 C3 1.361(7) . ?
C2 H2 0.9300 . ?
C34 C33 1.405(7) . ?
C34 H34 0.9300 . ?
C18 H18 0.9300 . ?
C20 C21 1.365(7) . ?
C20 H20 0.9300 . ?
C41 C42 1.385(7) . ?
C41 H41 0.9300 . ?
C7 H7 0.9300 . ?
C33 C32 1.349(7) . ?
C33 H33 0.9300 . ?
C26 C27 1.403(7) . ?
C26 H26 0.9300 . ?
C45 C44 1.359(7) . ?
C45 H45 0.9300 . ?
C22 C21 1.381(6) . ?
C22 H22 0.9300 . ?
C12 C11 1.368(7) . ?
C12 H12 0.9300 . ?
C3 C4 1.379(7) . ?
C3 H3A 0.9300 . ?
C30 H30 0.9300 . ?
C32 H32 0.9300 . ?
C21 H21 0.9300 . ?
C5 C4 1.340(7) . ?
C5 H5 0.9300 . ?
C27 C28 1.350(7) . ?
C27 H27 0.9300 . ?
C43 C42 1.370(8) . ?
C43 C44 1.371(8) . ?
C43 H43 0.9300 . ?
C28 H28 0.9300 . ?
C9 C10 1.347(7) . ?
C9 H9 0.9300 . ?
C44 H44 0.9300 . ?
C4 H4 0.9300 . ?
O2 C42 1.405(7) . ?
O2 C46 1.447(7) . ?
C11 C10 1.397(8) . ?
C11 H11 0.9300 . ?
C10 H10 0.9300 . ?
C23 H23A 0.9600 . ?
C23 H23B 0.9600 . ?
C23 H23C 0.9600 . ?
C46 H46A 0.9600 . ?
C46 H46B 0.9600 . ?
C46 H46C 0.9600 . ?

loop_
_geom_torsion_atom_site_label_1
_geom_torsion_atom_site_label_2
_geom_torsion_atom_site_label_3
_geom_torsion_atom_site_label_4
_geom_torsion
_geom_torsion_site_symmetry_1
_geom_torsion_site_symmetry_2
_geom_torsion_site_symmetry_3
_geom_torsion_site_symmetry_4
_geom_torsion_publ_flag
C38 N4 N5 C39 149.8(4) . . . . ?
Ni1 N4 N5 C39 -26.2(4) . . . . ?
C15 N1 N2 C16 151.1(4) . . . . ?
Ni1 N1 N2 C16 -25.5(4) . . . . ?
N5 N4 C38 C37 -176.1(4) . . . . ?
Ni1 N4 C38 C37 -0.8(7) . . . . ?
C25 C24 C37 C36 176.0(4) . . . . ?
C29 C24 C37 C36 -4.1(6) . . . . ?
C25 C24 C37 C38 -0.1(6) . . . . ?
C29 C24 C37 C38 179.7(4) . . . . ?
N4 C38 C37 C36 40.5(7) . . . . ?
N4 C38 C37 C24 -143.5(4) . . . . ?
C24 C37 C36 C35 -170.1(4) . . . . ?
C38 C37 C36 C35 5.8(7) . . . . ?
C24 C37 C36 C31 7.9(6) . . . . ?
C38 C37 C36 C31 -176.2(4) . . . . ?
C16 N3 C17 C18 175.6(5) . . . . ?
C16 N3 C17 C22 -5.6(8) . . . . ?
N4 N5 C39 N6 -177.7(4) . . . . ?
N4 N5 C39 S2 1.1(5) . . . . ?
C40 N6 C39 N5 -9.1(8) . . . . ?
C40 N6 C39 S2 172.1(4) . . . . ?
Ni1 S2 C39 N5 19.2(4) . . . . ?
Ni1 S2 C39 N6 -162.0(3) . . . . ?
N1 N2 C16 N3 -180.0(4) . . . . ?
N1 N2 C16 S1 0.4(5) . . . . ?
C17 N3 C16 N2 2.4(8) . . . . ?
C17 N3 C16 S1 -178.0(4) . . . . ?
Ni1 S1 C16 N2 19.3(4) . . . . ?
Ni1 S1 C16 N3 -160.3(3) . . . . ?
N2 N1 C15 C14 -178.0(4) . . . . ?
Ni1 N1 C15 C14 -1.9(6) . . . . ?
C39 N6 C40 C45 170.4(5) . . . . ?
C39 N6 C40 C41 -12.6(8) . . . . ?
C37 C36 C35 C34 -176.5(4) . . . . ?
C31 C36 C35 C34 5.5(6) . . . . ?
C29 C24 C25 C26 2.9(7) . . . . ?
C37 C24 C25 C26 -177.3(5) . . . . ?
C23 O1 C19 C18 171.1(5) . . . . ?
C23 O1 C19 C20 -11.3(8) . . . . ?
C2 C1 C14 C13 -167.6(4) . . . . ?
C6 C1 C14 C13 10.0(7) . . . . ?
C2 C1 C14 C15 10.7(7) . . . . ?
C6 C1 C14 C15 -171.7(4) . . . . ?
N1 C15 C14 C13 -137.3(5) . . . . ?
N1 C15 C14 C1 44.3(7) . . . . ?
C1 C14 C13 C12 171.5(5) . . . . ?
C15 C14 C13 C12 -6.9(7) . . . . ?
C1 C14 C13 C8 -9.4(7) . . . . ?
C15 C14 C13 C8 172.2(4) . . . . ?
C25 C24 C29 C30 178.6(5) . . . . ?
C37 C24 C29 C30 -1.2(7) . . . . ?
C25 C24 C29 C28 -2.5(7) . . . . ?
C37 C24 C29 C28 177.6(4) . . . . ?
C37 C36 C31 C30 -6.3(7) . . . . ?
C35 C36 C31 C30 171.8(4) . . . . ?
C37 C36 C31 C32 175.4(4) . . . . ?
C35 C36 C31 C32 -6.5(7) . . . . ?
C14 C13 C8 C7 1.7(7) . . . . ?
C12 C13 C8 C7 -179.2(5) . . . . ?
C14 C13 C8 C9 -178.9(4) . . . . ?
C12 C13 C8 C9 0.3(7) . . . . ?
C2 C1 C6 C7 174.9(4) . . . . ?
C14 C1 C6 C7 -2.8(7) . . . . ?
C2 C1 C6 C5 -2.6(7) . . . . ?
C14 C1 C6 C5 179.6(4) . . . . ?
C14 C1 C2 C3 179.7(5) . . . . ?
C6 C1 C2 C3 2.1(7) . . . . ?
C36 C35 C34 C33 -1.2(7) . . . . ?
C22 C17 C18 C19 -0.7(7) . . . . ?
N3 C17 C18 C19 178.2(4) . . . . ?
C20 C19 C18 C17 0.8(8) . . . . ?
O1 C19 C18 C17 178.5(4) . . . . ?
C18 C19 C20 C21 0.4(8) . . . . ?
O1 C19 C20 C21 -177.0(5) . . . . ?
C45 C40 C41 C42 0.5(7) . . . . ?
N6 C40 C41 C42 -176.5(5) . . . . ?
C5 C6 C7 C8 172.4(5) . . . . ?
C1 C6 C7 C8 -5.0(7) . . . . ?
C9 C8 C7 C6 -173.8(5) . . . . ?
C13 C8 C7 C6 5.7(7) . . . . ?
C35 C34 C33 C32 -2.2(8) . . . . ?
C24 C25 C26 C27 -1.0(8) . . . . ?
C41 C40 C45 C44 -0.6(8) . . . . ?
N6 C40 C45 C44 176.5(5) . . . . ?
C18 C17 C22 C21 -0.7(7) . . . . ?
N3 C17 C22 C21 -179.5(5) . . . . ?
C14 C13 C12 C11 -177.3(5) . . . . ?
C8 C13 C12 C11 3.6(8) . . . . ?
C1 C2 C3 C4 -0.6(8) . . . . ?
C28 C29 C30 C31 -176.0(5) . . . . ?
C24 C29 C30 C31 2.8(8) . . . . ?
C32 C31 C30 C29 179.3(5) . . . . ?
C36 C31 C30 C29 0.9(8) . . . . ?
C34 C33 C32 C31 1.0(8) . . . . ?
C30 C31 C32 C33 -174.9(5) . . . . ?
C36 C31 C32 C33 3.4(8) . . . . ?
C19 C20 C21 C22 -1.9(8) . . . . ?
C17 C22 C21 C20 2.1(8) . . . . ?
C7 C6 C5 C4 -175.7(5) . . . . ?
C1 C6 C5 C4 1.8(8) . . . . ?
C25 C26 C27 C28 -1.3(8) . . . . ?
C26 C27 C28 C29 1.6(8) . . . . ?
C30 C29 C28 C27 179.2(5) . . . . ?
C24 C29 C28 C27 0.3(8) . . . . ?
C7 C8 C9 C10 175.9(5) . . . . ?
C13 C8 C9 C10 -3.5(8) . . . . ?
C40 C45 C44 C43 0.8(9) . . . . ?
C42 C43 C44 C45 -0.9(9) . . . . ?
C6 C5 C4 C3 -0.3(8) . . . . ?
C2 C3 C4 C5 -0.4(9) . . . . ?
C13 C12 C11 C10 -4.3(9) . . . . ?
C8 C9 C10 C11 2.9(9) . . . . ?
C12 C11 C10 C9 1.0(10) . . . . ?
C44 C43 C42 C41 0.7(9) . . . . ?
C44 C43 C42 O2 -176.1(6) . . . . ?
C40 C41 C42 C43 -0.6(8) . . . . ?
C40 C41 C42 O2 176.7(5) . . . . ?
C46 O2 C42 C43 -6.3(10) . . . . ?
C46 O2 C42 C41 176.6(6) . . . . ?
